data_4517838
loop_
_publ_author_name
'Xiong, Wenfang'
'Shi, Fuxing'
'Cheng, Ruixiang'
'Zhu, Baiyao'
'Wang, Lu'
'Chen, Pengquan'
'Lou, Hongming'
'Wu, Wanqing'
'Qi, Chaorong'
'Lei, Ming'
'Jiang, Huanfeng'

_publ_section_title
;
 Palladium-Catalyzed Highly Regioselective Hydrocarboxylation of Alkynes
 with Carbon Dioxide
;
_journal_name_full 'ACS Catalysis'
_journal_page_first 7968
_journal_paper_doi 10.1021/acscatal.0c01687
_journal_year 2020
_chemical_formula_moiety 'C61 H46 O P2 Pd'
_chemical_formula_sum 'C61 H46 O P2 Pd'
_chemical_formula_weight 963.32
_space_group_crystal_system monoclinic
_space_group_IT_number 14
_space_group_name_Hall '-P 2yn'
_space_group_name_H-M_alt 'P 1 21/n 1'
_atom_sites_solution_hydrogens geom
_atom_sites_solution_primary dual
_audit_creation_date 2019-12-11
_audit_creation_method
;
Olex2 1.3-alpha
(compiled Nov 21 2019 18:26:39 for OlexSys, GUI svn.r6003)
;
_cell_angle_alpha 90
_cell_angle_beta 109.351(3)
_cell_angle_gamma 90
_cell_formula_units_Z 4
_cell_length_a 18.3983(5)
_cell_length_b 13.9556(3)
_cell_length_c 20.8118(6)
_cell_measurement_reflns_used 6117
_cell_measurement_temperature 293(2)
_cell_measurement_theta_max 72.6480
_cell_measurement_theta_min 2.7510
_cell_volume 5041.7(2)
_computing_cell_refinement 'CrysAlisPro 1.171.38.43f (Rigaku OD, 2015)'
_computing_data_collection 'CrysAlisPro 1.171.38.43f (Rigaku OD, 2015)'
_computing_data_reduction 'CrysAlisPro 1.171.38.43f (Rigaku OD, 2015)'
_computing_molecular_graphics 'Olex2 1.3-alpha (Dolomanov et al., 2009)'
_computing_publication_material 'Olex2 1.3-alpha (Dolomanov et al., 2009)'
_computing_structure_refinement 'SHELXL 2018/3 (Sheldrick, 2015)'
_computing_structure_solution 'SHELXT 2018/2 (Sheldrick, 2018)'
_diffrn_ambient_temperature 293(2)
_diffrn_detector 'CCD plate'
_diffrn_detector_area_resol_mean 5.2684
_diffrn_detector_type AtlasS2
_diffrn_measured_fraction_theta_full 0.996
_diffrn_measured_fraction_theta_max 0.970
_diffrn_measurement_details
;
List of Runs (angles in degrees, time in seconds):

  # Type    Start    End  Width  t~exp~   \w     \q     \k     \f   Frames
--------------------------------------------------------------------------
  1  \w    -66.00 -24.00   1.00    1.00    --  -40.98  38.00 150.00   42
  2  \w   -115.00 -16.00   1.00    1.00    --  -40.98 -38.00 -30.00   99
  3  \w     26.00  53.00   1.00    1.00    --   40.98-125.00-180.00   27
  4  \w     26.00  62.00   1.00    1.00    --   40.98-125.00 -60.00   36
  5  \w     31.00 125.00   1.00    1.20    --  106.95 -77.00   0.00   94
  6  \w     71.00 100.00   1.00    1.20    --  106.95 -95.00-120.00   29
  7  \w     44.00 159.00   1.00    1.20    --  106.95 -15.00 -90.00  115
  8  \w     78.00 175.00   1.00    1.20    --  106.95  61.00 -60.00   97
  9  \w     76.00 132.00   1.00    1.20    --  106.95 -61.00 150.00   56
 10  \w     39.00 103.00   1.00    1.20    --  106.95 -95.00 150.00   64
 11  \w    -75.00 -38.00   1.00    1.00    --  -40.98 125.00-180.00   37
;
_diffrn_measurement_device 'four-circle diffractometer'
_diffrn_measurement_device_type 'SuperNova, Dual, Cu at zero, AtlasS2'
_diffrn_measurement_method '\w scans'
_diffrn_orient_matrix_type 'CrysAlisPro convention (1999,Acta A55,543-557)'
_diffrn_orient_matrix_UB_11 -0.0680932000
_diffrn_orient_matrix_UB_12 -0.0639534000
_diffrn_orient_matrix_UB_13 0.0003922000
_diffrn_orient_matrix_UB_21 0.0287814000
_diffrn_orient_matrix_UB_22 -0.0795939000
_diffrn_orient_matrix_UB_23 -0.0369172000
_diffrn_orient_matrix_UB_31 0.0490837000
_diffrn_orient_matrix_UB_32 -0.0420742000
_diffrn_orient_matrix_UB_33 0.0692092000
_diffrn_radiation_monochromator mirror
_diffrn_radiation_probe x-ray
_diffrn_radiation_type 'Cu K\a'
_diffrn_radiation_wavelength 1.54184
_diffrn_reflns_av_R_equivalents 0.0471
_diffrn_reflns_av_unetI/netI 0.0621
_diffrn_reflns_Laue_measured_fraction_full 0.996
_diffrn_reflns_Laue_measured_fraction_max 0.970
_diffrn_reflns_limit_h_max 22
_diffrn_reflns_limit_h_min -21
_diffrn_reflns_limit_k_max 11
_diffrn_reflns_limit_k_min -17
_diffrn_reflns_limit_l_max 24
_diffrn_reflns_limit_l_min -25
_diffrn_reflns_number 20529
_diffrn_reflns_point_group_measured_fraction_full 0.996
_diffrn_reflns_point_group_measured_fraction_max 0.970
_diffrn_reflns_theta_full 67.684
_diffrn_reflns_theta_max 73.695
_diffrn_reflns_theta_min 3.886
_diffrn_source 'micro-focus sealed X-ray tube'
_diffrn_source_type 'SuperNova (Cu) X-ray Source'
_exptl_absorpt_coefficient_mu 3.870
_exptl_absorpt_correction_T_max 1.00000
_exptl_absorpt_correction_T_min 0.62772
_exptl_absorpt_correction_type multi-scan
_exptl_absorpt_process_details
;
CrysAlisPro 1.171.38.43f (Rigaku Oxford Diffraction, 2015)
Empirical absorption correction using spherical harmonics,
 implemented in SCALE3 ABSPACK scaling algorithm.
;
_exptl_crystal_colour red
_exptl_crystal_colour_primary red
_exptl_crystal_density_diffrn 1.269
_exptl_crystal_description block
_exptl_crystal_F_000 1984
_exptl_crystal_size_max 0.13
_exptl_crystal_size_mid 0.11
_exptl_crystal_size_min 0.09
_refine_diff_density_max 0.523
_refine_diff_density_min -0.555
_refine_diff_density_rms 0.060
_refine_ls_extinction_method none
_refine_ls_goodness_of_fit_ref 0.989
_refine_ls_hydrogen_treatment constr
_refine_ls_matrix_type full
_refine_ls_number_parameters 586
_refine_ls_number_reflns 9887
_refine_ls_number_restraints 0
_refine_ls_restrained_S_all 0.989
_refine_ls_R_factor_all 0.0655
_refine_ls_R_factor_gt 0.0440
_refine_ls_shift/su_max 0.001
_refine_ls_shift/su_mean 0.000
_refine_ls_structure_factor_coef Fsqd
_refine_ls_weighting_details 'w=1/[\s^2^(Fo^2^)+(0.0409P)^2^] where P=(Fo^2^+2Fc^2^)/3'
_refine_ls_weighting_scheme calc
_refine_ls_wR_factor_gt 0.0990
_refine_ls_wR_factor_ref 0.1110
_reflns_Friedel_coverage 0.000
_reflns_number_gt 7173
_reflns_number_total 9887
_reflns_threshold_expression 'I > 2\s(I)'
_cod_data_source_file cs0c01687_si_003.cif
_cod_data_source_block xwf-1210-2
_cod_database_code 4517838
_shelx_shelxl_version_number 2018/3
_shelx_space_group_comment
;
The symmetry employed for this shelxl refinement is uniquely defined
by the following loop, which should always be used as a source of
symmetry information in preference to the above space-group names.
They are only intended as comments.
;
_reflns_odcompleteness_completeness 99.65
_reflns_odcompleteness_iscentric 1
_reflns_odcompleteness_theta 66.97
_olex2_refinement_description
;
1. Fixed Uiso
 At 1.2 times of:
  All C(H) groups
2.a Ternary CH refined with riding coordinates:
 C55(H55), C54(H54)
2.b Aromatic/amide H refined with riding coordinates:
 C11(H11), C22(H22), C16(H16), C21(H21), C4(H4), C51(H51), C2(H2), C6(H6),
 C12(H12), C52(H52), C15(H15), C41(H41), C28(H28), C35(H35), C25(H25), C26(H26),
  C23(H23), C3(H3), C14(H14), C40(H40), C5(H5), C46(H46), C13(H13), C24(H24),
 C36(H36), C32(H32), C33(H33), C61(H61), C43(H43), C50(H50), C37(H37), C48(H48),
  C29(H29), C42(H42), C60(H60), C47(H47), C49(H49), C44(H44), C30(H30),
 C59(H59), C57(H57), C31(H31), C38(H38), C58(H58)
;
_smtbx_masks_void_probe_radius 1.2
_smtbx_masks_void_truncation_radius 1.2
_olex2_submission_special_instructions 'No special instructions were received'
_oxdiff_exptl_absorpt_empirical_details
;
Empirical correction (ABSPACK) includes:
- Absorption correction using spherical harmonics
- Frame scaling
;
_oxdiff_exptl_absorpt_empirical_full_max 2.096
_oxdiff_exptl_absorpt_empirical_full_min 0.696

loop_
_space_group_symop_operation_xyz
'x, y, z'
'-x+1/2, y+1/2, -z+1/2'
'-x, -y, -z'
'x-1/2, -y-1/2, z-1/2'

loop_
_atom_site_label
_atom_site_type_symbol
_atom_site_fract_x
_atom_site_fract_y
_atom_site_fract_z
_atom_site_U_iso_or_equiv
_atom_site_adp_type
_atom_site_occupancy
_atom_site_site_symmetry_order
_atom_site_calc_flag
_atom_site_refinement_flags_posn
_atom_site_refinement_flags_adp
_atom_site_refinement_flags_occupancy
_atom_site_disorder_assembly
_atom_site_disorder_group
Pd1 Pd 0.69209(2) 0.30117(2) 0.44662(2) 0.04545(8) Uani 1 1 d . . . . .
P1 P 0.59305(5) 0.27805(6) 0.34497(5) 0.0426(2) Uani 1 1 d . . . . .
P2 P 0.74698(5) 0.42933(6) 0.41097(4) 0.04179(19) Uani 1 1 d . . . . .
C18 C 0.62524(18) 0.4836(2) 0.29193(17) 0.0397(7) Uani 1 1 d . . . . .
C8 C 0.64196(18) 0.3961(2) 0.25648(16) 0.0404(7) Uani 1 1 d . . . . .
C17 C 0.67194(18) 0.5098(2) 0.35616(17) 0.0417(7) Uani 1 1 d . . . . .
O1 O 0.62212(19) 0.3353(2) 0.56661(16) 0.0790(9) Uani 1 1 d . . . . .
C7 C 0.62708(18) 0.3035(2) 0.27307(17) 0.0414(7) Uani 1 1 d . . . . .
C11 C 0.6491(2) 0.2254(2) 0.24006(19) 0.0503(9) Uani 1 1 d . . . . .
H11 H 0.640424 0.163255 0.251891 0.060 Uiso 1 1 calc R U . . .
C19 C 0.56067(19) 0.5409(2) 0.25535(18) 0.0438(8) Uani 1 1 d . . . . .
C22 C 0.6541(2) 0.5947(2) 0.38552(19) 0.0518(9) Uani 1 1 d . . . . .
H22 H 0.686373 0.614295 0.428157 0.062 Uiso 1 1 calc R U . . .
C20 C 0.5415(2) 0.6217(2) 0.2882(2) 0.0489(9) Uani 1 1 d . . . . .
C1 C 0.81190(18) 0.4005(2) 0.36423(18) 0.0432(8) Uani 1 1 d . . . . .
C9 C 0.67496(19) 0.4117(2) 0.20402(17) 0.0441(8) Uani 1 1 d . . . . .
C39 C 0.5523(2) 0.1563(2) 0.3283(2) 0.0499(9) Uani 1 1 d . . . . .
C16 C 0.6898(2) 0.5046(3) 0.1835(2) 0.0562(9) Uani 1 1 d . . . . .
H16 H 0.678529 0.558010 0.205248 0.067 Uiso 1 1 calc R U . . .
C34 C 0.5102(2) 0.3544(2) 0.3347(2) 0.0516(9) Uani 1 1 d . . . . .
C21 C 0.5907(2) 0.6481(2) 0.3524(2) 0.0559(10) Uani 1 1 d . . . . .
H21 H 0.580125 0.703010 0.372988 0.067 Uiso 1 1 calc R U . . .
C4 C 0.9097(2) 0.3486(3) 0.2936(2) 0.0668(11) Uani 1 1 d . . . . .
H4 H 0.941902 0.330846 0.269366 0.080 Uiso 1 1 calc R U . . .
C51 C 0.4868(3) 0.2260(3) 0.5074(2) 0.0633(11) Uani 1 1 d . . . . .
H51 H 0.483358 0.287186 0.523839 0.076 Uiso 1 1 calc R U . . .
C2 C 0.8321(2) 0.4650(3) 0.3232(2) 0.0551(9) Uani 1 1 d . . . . .
H2 H 0.812521 0.526942 0.319145 0.066 Uiso 1 1 calc R U . . .
C27 C 0.8034(2) 0.5063(3) 0.4809(2) 0.0545(9) Uani 1 1 d . . . . .
C55 C 0.7639(2) 0.2763(3) 0.54957(19) 0.0575(10) Uani 1 1 d . . . . .
H55 H 0.765093 0.329720 0.580477 0.069 Uiso 1 1 calc R U . . .
C6 C 0.8421(2) 0.3085(3) 0.3703(2) 0.0566(10) Uani 1 1 d . . . . .
H6 H 0.829388 0.263829 0.397960 0.068 Uiso 1 1 calc R U . . .
C10 C 0.6952(2) 0.3322(3) 0.1712(2) 0.0522(9) Uani 1 1 d . . . . .
C12 C 0.6824(2) 0.2392(3) 0.1917(2) 0.0580(10) Uani 1 1 d . . . . .
H12 H 0.697077 0.186332 0.171667 0.070 Uiso 1 1 calc R U . . .
C54 C 0.6968(2) 0.2177(3) 0.53496(19) 0.0548(9) Uani 1 1 d . . . . .
H54 H 0.702645 0.148010 0.533223 0.066 Uiso 1 1 calc R U . . .
C52 C 0.5558(2) 0.1957(3) 0.5138(2) 0.0620(10) Uani 1 1 d . . . . .
H52 H 0.561652 0.133432 0.500298 0.074 Uiso 1 1 calc R U . . .
C15 C 0.7201(3) 0.5170(3) 0.1331(2) 0.0703(12) Uani 1 1 d . . . . .
H15 H 0.729263 0.578696 0.120612 0.084 Uiso 1 1 calc R U . . .
C45 C 0.4136(2) 0.1746(3) 0.4772(2) 0.0602(10) Uani 1 1 d . . . . .
C41 C 0.4859(3) 0.1332(3) 0.2767(3) 0.0839(16) Uani 1 1 d . . . . .
H41 H 0.460051 0.179944 0.245729 0.101 Uiso 1 1 calc R U . . .
C28 C 0.7740(3) 0.5228(3) 0.5332(2) 0.0700(12) Uani 1 1 d . . . . .
H28 H 0.726320 0.497820 0.530789 0.084 Uiso 1 1 calc R U . . .
C53 C 0.6256(3) 0.2561(3) 0.5417(2) 0.0590(10) Uani 1 1 d . . . . .
C35 C 0.4517(2) 0.3679(3) 0.2732(3) 0.0674(12) Uani 1 1 d . . . . .
H35 H 0.453961 0.337559 0.234143 0.081 Uiso 1 1 calc R U . . .
C25 C 0.4498(2) 0.5749(3) 0.1560(2) 0.0678(12) Uani 1 1 d . . . . .
H25 H 0.420254 0.561107 0.111274 0.081 Uiso 1 1 calc R U . . .
C26 C 0.5127(2) 0.5203(3) 0.1883(2) 0.0564(9) Uani 1 1 d . . . . .
H26 H 0.524381 0.468173 0.165561 0.068 Uiso 1 1 calc R U . . .
C23 C 0.4740(2) 0.6743(3) 0.2536(2) 0.0632(11) Uani 1 1 d . . . . .
H23 H 0.460181 0.725794 0.275443 0.076 Uiso 1 1 calc R U . . .
C3 C 0.8810(2) 0.4399(3) 0.2879(2) 0.0650(11) Uani 1 1 d . . . . .
H3 H 0.894168 0.484539 0.260541 0.078 Uiso 1 1 calc R U . . .
C14 C 0.7377(3) 0.4386(3) 0.0996(2) 0.0782(14) Uani 1 1 d . . . . .
H14 H 0.756773 0.448214 0.063980 0.094 Uiso 1 1 calc R U . . .
C40 C 0.5888(3) 0.0843(3) 0.3715(2) 0.0637(11) Uani 1 1 d . . . . .
H40 H 0.634758 0.097494 0.406162 0.076 Uiso 1 1 calc R U . . .
C5 C 0.8913(3) 0.2834(3) 0.3350(3) 0.0702(12) Uani 1 1 d . . . . .
H5 H 0.911954 0.221952 0.339415 0.084 Uiso 1 1 calc R U . . .
C46 C 0.4097(3) 0.0847(3) 0.4469(2) 0.0701(12) Uani 1 1 d . . . . .
H46 H 0.454524 0.056136 0.444859 0.084 Uiso 1 1 calc R U . . .
C13 C 0.7271(3) 0.3480(3) 0.1188(2) 0.0708(12) Uani 1 1 d . . . . .
H13 H 0.740856 0.296064 0.097311 0.085 Uiso 1 1 calc R U . . .
C24 C 0.4294(2) 0.6514(3) 0.1898(3) 0.0713(13) Uani 1 1 d . . . . .
H24 H 0.385105 0.686589 0.168305 0.086 Uiso 1 1 calc R U . . .
C36 C 0.3889(3) 0.4272(4) 0.2697(3) 0.0887(17) Uani 1 1 d . . . . .
H36 H 0.349505 0.436523 0.228551 0.106 Uiso 1 1 calc R U . . .
C32 C 0.8759(2) 0.5408(3) 0.4871(2) 0.0766(13) Uani 1 1 d . . . . .
H32 H 0.897116 0.528501 0.453134 0.092 Uiso 1 1 calc R U . . .
C33 C 0.5060(3) 0.4013(3) 0.3922(2) 0.0697(12) Uani 1 1 d . . . . .
H33 H 0.545383 0.393231 0.433595 0.084 Uiso 1 1 calc R U . . .
C61 C 0.8529(3) 0.1520(4) 0.5293(2) 0.0764(13) Uani 1 1 d . . . . .
H61 H 0.811694 0.109976 0.512578 0.092 Uiso 1 1 calc R U . . .
C43 C 0.4931(3) -0.0284(3) 0.3154(3) 0.096(2) Uani 1 1 d . . . . .
H43 H 0.472083 -0.089527 0.312043 0.115 Uiso 1 1 calc R U . . .
C50 C 0.3448(3) 0.2151(4) 0.4776(2) 0.0757(13) Uani 1 1 d . . . . .
H50 H 0.345352 0.275920 0.496046 0.091 Uiso 1 1 calc R U . . .
C56 C 0.8403(2) 0.2407(3) 0.5538(2) 0.0648(11) Uani 1 1 d . . . . .
C37 C 0.3865(3) 0.4717(4) 0.3287(4) 0.108(2) Uani 1 1 d . . . . .
H37 H 0.344575 0.510171 0.326830 0.130 Uiso 1 1 calc R U . . .
C48 C 0.2738(3) 0.0784(4) 0.4226(3) 0.0891(16) Uani 1 1 d . . . . .
H48 H 0.227276 0.045970 0.404831 0.107 Uiso 1 1 calc R U . . .
C29 C 0.8164(3) 0.5773(4) 0.5899(3) 0.0911(17) Uani 1 1 d . . . . .
H29 H 0.796237 0.590017 0.624453 0.109 Uiso 1 1 calc R U . . .
C42 C 0.4570(3) 0.0404(4) 0.2703(3) 0.101(2) Uani 1 1 d . . . . .
H42 H 0.412351 0.025433 0.234678 0.121 Uiso 1 1 calc R U . . .
C60 C 0.9250(3) 0.1245(5) 0.5291(3) 0.0979(18) Uani 1 1 d . . . . .
H60 H 0.931617 0.065421 0.511178 0.118 Uiso 1 1 calc R U . . .
C47 C 0.3411(3) 0.0380(4) 0.4201(3) 0.0821(14) Uani 1 1 d . . . . .
H47 H 0.339815 -0.021829 0.400054 0.098 Uiso 1 1 calc R U . . .
C49 C 0.2764(3) 0.1674(5) 0.4516(3) 0.0919(17) Uani 1 1 d . . . . .
H49 H 0.231295 0.195363 0.453553 0.110 Uiso 1 1 calc R U . . .
C44 C 0.5593(4) -0.0078(3) 0.3650(3) 0.0861(16) Uani 1 1 d . . . . .
H44 H 0.585391 -0.055501 0.395050 0.103 Uiso 1 1 calc R U . . .
C30 C 0.8873(4) 0.6115(4) 0.5942(3) 0.110(2) Uani 1 1 d . . . . .
H30 H 0.915490 0.647271 0.631899 0.132 Uiso 1 1 calc R U . . .
C59 C 0.9874(3) 0.1855(6) 0.5559(4) 0.124(3) Uani 1 1 d . . . . .
H59 H 1.036507 0.167247 0.557089 0.149 Uiso 1 1 calc R U . . .
C57 C 0.9041(3) 0.3007(4) 0.5803(3) 0.0898(16) Uani 1 1 d . . . . .
H57 H 0.898283 0.360254 0.598112 0.108 Uiso 1 1 calc R U . . .
C31 C 0.9170(3) 0.5937(4) 0.5438(3) 0.107(2) Uani 1 1 d . . . . .
H31 H 0.965434 0.617328 0.547400 0.129 Uiso 1 1 calc R U . . .
C38 C 0.4441(3) 0.4600(4) 0.3890(3) 0.0974(18) Uani 1 1 d . . . . .
H38 H 0.442042 0.491245 0.427812 0.117 Uiso 1 1 calc R U . . .
C58 C 0.9754(3) 0.2719(6) 0.5801(4) 0.126(3) Uani 1 1 d . . . . .
H58 H 1.016988 0.313274 0.597240 0.151 Uiso 1 1 calc R U . . .

loop_
_atom_site_aniso_label
_atom_site_aniso_U_11
_atom_site_aniso_U_22
_atom_site_aniso_U_33
_atom_site_aniso_U_23
_atom_site_aniso_U_13
_atom_site_aniso_U_12
Pd1 0.04874(14) 0.04046(13) 0.04670(15) 0.00058(12) 0.01522(11) -0.00416(12)
P1 0.0446(4) 0.0338(4) 0.0497(5) -0.0035(4) 0.0163(4) -0.0037(3)
P2 0.0434(4) 0.0341(4) 0.0466(5) -0.0034(4) 0.0131(4) -0.0023(4)
C18 0.0441(17) 0.0309(15) 0.0454(18) -0.0023(14) 0.0166(15) -0.0016(13)
C8 0.0406(17) 0.0363(16) 0.0407(18) -0.0028(14) 0.0087(14) 0.0004(14)
C17 0.0416(17) 0.0342(16) 0.050(2) -0.0012(15) 0.0159(15) 0.0007(14)
O1 0.091(2) 0.0677(19) 0.080(2) -0.0178(17) 0.0318(19) 0.0011(17)
C7 0.0413(16) 0.0338(15) 0.0482(18) -0.0031(15) 0.0137(15) -0.0039(14)
C11 0.059(2) 0.0293(16) 0.064(2) -0.0058(16) 0.0223(19) -0.0037(15)
C19 0.0424(17) 0.0340(16) 0.055(2) 0.0019(15) 0.0166(16) 0.0000(14)
C22 0.057(2) 0.0376(18) 0.057(2) -0.0123(17) 0.0141(18) 0.0021(16)
C20 0.0454(18) 0.0312(16) 0.069(2) 0.0022(16) 0.0177(18) 0.0041(15)
C1 0.0378(16) 0.0365(16) 0.052(2) -0.0042(15) 0.0103(15) -0.0009(14)
C9 0.0487(19) 0.0365(17) 0.0457(19) -0.0027(15) 0.0136(16) -0.0022(15)
C39 0.054(2) 0.0375(17) 0.066(2) -0.0024(17) 0.0296(19) -0.0027(16)
C16 0.071(3) 0.0437(19) 0.057(2) 0.0015(18) 0.026(2) 0.0024(19)
C34 0.053(2) 0.0374(18) 0.070(3) 0.0008(18) 0.028(2) -0.0053(16)
C21 0.061(2) 0.0345(18) 0.072(3) -0.0113(18) 0.023(2) 0.0063(17)
C4 0.061(2) 0.065(3) 0.085(3) -0.008(2) 0.038(2) 0.005(2)
C51 0.077(3) 0.058(2) 0.066(3) 0.001(2) 0.038(2) 0.004(2)
C2 0.061(2) 0.0380(18) 0.074(3) 0.0048(18) 0.032(2) 0.0047(17)
C27 0.057(2) 0.0406(19) 0.058(2) -0.0052(17) 0.0079(19) 0.0010(17)
C55 0.070(3) 0.054(2) 0.0407(19) 0.0013(17) 0.0083(19) -0.011(2)
C6 0.056(2) 0.0389(18) 0.077(3) 0.0012(19) 0.025(2) 0.0003(17)
C10 0.060(2) 0.0433(18) 0.058(2) -0.0054(17) 0.0262(19) -0.0012(17)
C12 0.076(3) 0.0383(18) 0.066(3) -0.0097(18) 0.032(2) 0.0016(18)
C54 0.063(2) 0.055(2) 0.047(2) 0.0102(18) 0.0197(18) 0.0030(19)
C52 0.073(3) 0.054(2) 0.065(3) 0.003(2) 0.032(2) 0.002(2)
C15 0.095(3) 0.049(2) 0.077(3) 0.009(2) 0.042(3) -0.007(2)
C45 0.063(2) 0.065(2) 0.060(2) 0.012(2) 0.030(2) 0.012(2)
C41 0.061(3) 0.049(2) 0.119(4) -0.015(3) -0.001(3) -0.007(2)
C28 0.081(3) 0.062(3) 0.059(2) -0.013(2) 0.014(2) 0.006(2)
C53 0.075(3) 0.054(2) 0.051(2) 0.0054(19) 0.025(2) 0.005(2)
C35 0.050(2) 0.053(2) 0.097(3) 0.002(2) 0.021(2) -0.0066(19)
C25 0.056(2) 0.062(2) 0.072(3) 0.003(2) 0.002(2) 0.003(2)
C26 0.051(2) 0.047(2) 0.064(2) 0.0001(19) 0.0103(19) 0.0034(17)
C23 0.053(2) 0.041(2) 0.094(3) 0.000(2) 0.022(2) 0.0069(17)
C3 0.066(2) 0.056(2) 0.085(3) 0.009(2) 0.042(2) 0.003(2)
C14 0.117(4) 0.066(3) 0.068(3) 0.004(2) 0.053(3) -0.002(3)
C40 0.087(3) 0.040(2) 0.072(3) -0.0041(19) 0.036(2) -0.003(2)
C5 0.072(3) 0.042(2) 0.106(4) -0.003(2) 0.042(3) 0.008(2)
C46 0.068(3) 0.058(2) 0.094(3) 0.009(2) 0.040(3) 0.005(2)
C13 0.094(3) 0.058(2) 0.076(3) -0.010(2) 0.049(3) 0.000(2)
C24 0.058(2) 0.047(2) 0.098(4) 0.010(2) 0.011(2) 0.0108(19)
C36 0.051(2) 0.067(3) 0.140(5) 0.025(3) 0.021(3) 0.001(2)
C32 0.063(3) 0.071(3) 0.086(3) -0.023(3) 0.012(2) -0.015(2)
C33 0.080(3) 0.049(2) 0.093(3) 0.002(2) 0.045(3) 0.011(2)
C61 0.071(3) 0.077(3) 0.076(3) 0.020(3) 0.019(3) 0.003(3)
C43 0.111(4) 0.047(3) 0.167(6) -0.031(3) 0.096(4) -0.027(3)
C50 0.070(3) 0.092(3) 0.066(3) -0.007(3) 0.024(2) 0.020(3)
C56 0.058(2) 0.075(3) 0.049(2) 0.018(2) 0.0010(19) -0.002(2)
C37 0.080(4) 0.065(3) 0.200(7) 0.021(4) 0.074(5) 0.023(3)
C48 0.063(3) 0.109(4) 0.093(4) 0.014(3) 0.024(3) -0.007(3)
C29 0.110(4) 0.081(3) 0.067(3) -0.024(3) 0.009(3) 0.016(3)
C42 0.066(3) 0.065(3) 0.163(6) -0.041(4) 0.026(3) -0.022(3)
C60 0.083(4) 0.105(4) 0.104(4) 0.032(4) 0.028(3) 0.026(3)
C47 0.082(3) 0.063(3) 0.102(4) 0.005(3) 0.032(3) -0.005(3)
C49 0.062(3) 0.135(5) 0.081(3) 0.001(4) 0.027(3) 0.023(3)
C44 0.138(5) 0.039(2) 0.106(4) -0.003(2) 0.074(4) -0.008(3)
C30 0.108(5) 0.090(4) 0.096(4) -0.046(4) -0.014(4) -0.004(4)
C59 0.059(3) 0.159(7) 0.143(6) 0.065(6) 0.018(4) 0.024(4)
C57 0.067(3) 0.100(4) 0.081(3) 0.011(3) -0.004(3) -0.017(3)
C31 0.083(4) 0.094(4) 0.117(5) -0.046(4) -0.003(4) -0.035(3)
C38 0.109(4) 0.067(3) 0.145(5) 0.005(3) 0.081(4) 0.028(3)
C58 0.059(3) 0.151(7) 0.136(6) 0.039(6) -0.010(4) -0.014(4)

loop_
_atom_type_symbol
_atom_type_description
_atom_type_scat_dispersion_real
_atom_type_scat_dispersion_imag
_atom_type_scat_source
C C 0.0181 0.0091 'International Tables Vol C Tables 4.2.6.8 and 6.1.1.4'
H H 0.0000 0.0000 'International Tables Vol C Tables 4.2.6.8 and 6.1.1.4'
O O 0.0492 0.0322 'International Tables Vol C Tables 4.2.6.8 and 6.1.1.4'
P P 0.2955 0.4335 'International Tables Vol C Tables 4.2.6.8 and 6.1.1.4'
Pd Pd 0.1215 3.9337 'International Tables Vol C Tables 4.2.6.8 and 6.1.1.4'

loop_
_geom_angle_atom_site_label_1
_geom_angle_atom_site_label_2
_geom_angle_atom_site_label_3
_geom_angle
_geom_angle_site_symmetry_1
_geom_angle_site_symmetry_3
_geom_angle_publ_flag
P2 Pd1 P1 96.36(3) . . ?
C55 Pd1 P1 158.64(11) . . ?
C55 Pd1 P2 104.97(11) . . ?
C55 Pd1 C54 38.82(14) . . ?
C54 Pd1 P1 120.14(11) . . ?
C54 Pd1 P2 143.14(11) . . ?
C7 P1 Pd1 109.89(11) . . ?
C7 P1 C39 104.62(16) . . ?
C39 P1 Pd1 116.67(13) . . ?
C34 P1 Pd1 113.76(13) . . ?
C34 P1 C7 106.84(16) . . ?
C34 P1 C39 104.23(16) . . ?
C17 P2 Pd1 110.73(11) . . ?
C1 P2 Pd1 115.99(11) . . ?
C1 P2 C17 107.01(15) . . ?
C1 P2 C27 104.76(17) . . ?
C27 P2 Pd1 113.29(14) . . ?
C27 P2 C17 104.15(16) . . ?
C17 C18 C8 121.8(3) . . ?
C17 C18 C19 120.7(3) . . ?
C19 C18 C8 117.5(3) . . ?
C7 C8 C18 122.8(3) . . ?
C7 C8 C9 120.0(3) . . ?
C9 C8 C18 117.1(3) . . ?
C18 C17 P2 122.3(2) . . ?
C18 C17 C22 118.7(3) . . ?
C22 C17 P2 118.2(3) . . ?
C8 C7 P1 122.1(3) . . ?
C8 C7 C11 118.9(3) . . ?
C11 C7 P1 118.4(2) . . ?
C7 C11 H11 119.2 . . ?
C12 C11 C7 121.6(3) . . ?
C12 C11 H11 119.2 . . ?
C20 C19 C18 118.9(3) . . ?
C26 C19 C18 123.4(3) . . ?
C26 C19 C20 117.6(3) . . ?
C17 C22 H22 119.4 . . ?
C21 C22 C17 121.2(3) . . ?
C21 C22 H22 119.4 . . ?
C21 C20 C19 119.0(3) . . ?
C21 C20 C23 122.2(3) . . ?
C23 C20 C19 118.8(4) . . ?
C2 C1 P2 123.3(3) . . ?
C2 C1 C6 118.6(3) . . ?
C6 C1 P2 118.1(3) . . ?
C16 C9 C8 122.7(3) . . ?
C10 C9 C8 119.6(3) . . ?
C10 C9 C16 117.6(3) . . ?
C41 C39 P1 124.4(3) . . ?
C40 C39 P1 118.3(3) . . ?
C40 C39 C41 117.2(4) . . ?
C9 C16 H16 119.3 . . ?
C15 C16 C9 121.3(4) . . ?
C15 C16 H16 119.3 . . ?
C35 C34 P1 123.7(3) . . ?
C35 C34 C33 118.9(4) . . ?
C33 C34 P1 117.4(3) . . ?
C22 C21 C20 121.1(3) . . ?
C22 C21 H21 119.4 . . ?
C20 C21 H21 119.4 . . ?
C3 C4 H4 119.9 . . ?
C3 C4 C5 120.2(4) . . ?
C5 C4 H4 119.9 . . ?
C52 C51 H51 116.3 . . ?
C52 C51 C45 127.5(4) . . ?
C45 C51 H51 116.3 . . ?
C1 C2 H2 119.3 . . ?
C1 C2 C3 121.5(3) . . ?
C3 C2 H2 119.3 . . ?
C28 C27 P2 117.1(3) . . ?
C32 C27 P2 123.7(3) . . ?
C32 C27 C28 118.9(4) . . ?
Pd1 C55 H55 113.9 . . ?
C54 C55 Pd1 71.1(2) . . ?
C54 C55 H55 113.9 . . ?
C54 C55 C56 124.3(4) . . ?
C56 C55 Pd1 112.1(3) . . ?
C56 C55 H55 113.9 . . ?
C1 C6 H6 120.1 . . ?
C5 C6 C1 119.9(4) . . ?
C5 C6 H6 120.1 . . ?
C9 C10 C13 119.4(3) . . ?
C12 C10 C9 118.6(3) . . ?
C12 C10 C13 122.0(4) . . ?
C11 C12 C10 121.1(3) . . ?
C11 C12 H12 119.4 . . ?
C10 C12 H12 119.4 . . ?
Pd1 C54 H54 118.6 . . ?
C55 C54 Pd1 70.1(2) . . ?
C55 C54 H54 118.6 . . ?
C55 C54 C53 120.5(4) . . ?
C53 C54 Pd1 95.7(2) . . ?
C53 C54 H54 118.6 . . ?
C51 C52 H52 118.6 . . ?
C51 C52 C53 122.9(4) . . ?
C53 C52 H52 118.6 . . ?
C16 C15 H15 119.6 . . ?
C16 C15 C14 120.7(4) . . ?
C14 C15 H15 119.6 . . ?
C46 C45 C51 122.4(4) . . ?
C50 C45 C51 120.3(4) . . ?
C50 C45 C46 117.3(4) . . ?
C39 C41 H41 119.7 . . ?
C39 C41 C42 120.5(5) . . ?
C42 C41 H41 119.7 . . ?
C27 C28 H28 120.1 . . ?
C27 C28 C29 119.8(5) . . ?
C29 C28 H28 120.1 . . ?
O1 C53 C54 122.8(4) . . ?
O1 C53 C52 121.1(4) . . ?
C54 C53 C52 116.1(4) . . ?
C34 C35 H35 119.9 . . ?
C34 C35 C36 120.2(5) . . ?
C36 C35 H35 119.9 . . ?
C26 C25 H25 119.8 . . ?
C26 C25 C24 120.4(4) . . ?
C24 C25 H25 119.8 . . ?
C19 C26 H26 119.2 . . ?
C25 C26 C19 121.6(4) . . ?
C25 C26 H26 119.2 . . ?
C20 C23 H23 119.2 . . ?
C24 C23 C20 121.6(4) . . ?
C24 C23 H23 119.2 . . ?
C4 C3 C2 119.4(4) . . ?
C4 C3 H3 120.3 . . ?
C2 C3 H3 120.3 . . ?
C15 C14 H14 119.8 . . ?
C13 C14 C15 120.4(4) . . ?
C13 C14 H14 119.8 . . ?
C39 C40 H40 119.1 . . ?
C39 C40 C44 121.8(5) . . ?
C44 C40 H40 119.1 . . ?
C4 C5 C6 120.4(4) . . ?
C4 C5 H5 119.8 . . ?
C6 C5 H5 119.8 . . ?
C45 C46 H46 119.4 . . ?
C47 C46 C45 121.1(4) . . ?
C47 C46 H46 119.4 . . ?
C10 C13 H13 119.8 . . ?
C14 C13 C10 120.5(4) . . ?
C14 C13 H13 119.8 . . ?
C25 C24 H24 120.0 . . ?
C23 C24 C25 120.0(4) . . ?
C23 C24 H24 120.0 . . ?
C35 C36 H36 120.5 . . ?
C37 C36 C35 119.0(5) . . ?
C37 C36 H36 120.5 . . ?
C27 C32 H32 119.9 . . ?
C27 C32 C31 120.2(5) . . ?
C31 C32 H32 119.9 . . ?
C34 C33 H33 119.5 . . ?
C38 C33 C34 121.0(5) . . ?
C38 C33 H33 119.5 . . ?
C56 C61 H61 119.1 . . ?
C60 C61 H61 119.1 . . ?
C60 C61 C56 121.7(5) . . ?
C42 C43 H43 120.2 . . ?
C44 C43 H43 120.2 . . ?
C44 C43 C42 119.6(5) . . ?
C45 C50 H50 119.3 . . ?
C49 C50 C45 121.4(5) . . ?
C49 C50 H50 119.3 . . ?
C61 C56 C55 123.6(4) . . ?
C61 C56 C57 117.4(5) . . ?
C57 C56 C55 118.9(5) . . ?
C36 C37 H37 119.4 . . ?
C38 C37 C36 121.3(5) . . ?
C38 C37 H37 119.4 . . ?
C47 C48 H48 120.5 . . ?
C49 C48 H48 120.5 . . ?
C49 C48 C47 119.1(5) . . ?
C28 C29 H29 120.0 . . ?
C30 C29 C28 119.9(5) . . ?
C30 C29 H29 120.0 . . ?
C41 C42 H42 119.7 . . ?
C43 C42 C41 120.7(5) . . ?
C43 C42 H42 119.7 . . ?
C61 C60 H60 120.1 . . ?
C61 C60 C59 119.7(6) . . ?
C59 C60 H60 120.1 . . ?
C46 C47 C48 120.7(5) . . ?
C46 C47 H47 119.7 . . ?
C48 C47 H47 119.7 . . ?
C50 C49 C48 120.5(5) . . ?
C50 C49 H49 119.8 . . ?
C48 C49 H49 119.8 . . ?
C40 C44 H44 120.0 . . ?
C43 C44 C40 120.0(5) . . ?
C43 C44 H44 120.0 . . ?
C29 C30 H30 119.8 . . ?
C31 C30 C29 120.4(5) . . ?
C31 C30 H30 119.8 . . ?
C60 C59 H59 120.7 . . ?
C58 C59 C60 118.6(6) . . ?
C58 C59 H59 120.7 . . ?
C56 C57 H57 120.0 . . ?
C58 C57 C56 120.0(6) . . ?
C58 C57 H57 120.0 . . ?
C32 C31 H31 119.6 . . ?
C30 C31 C32 120.7(6) . . ?
C30 C31 H31 119.6 . . ?
C33 C38 H38 120.2 . . ?
C37 C38 C33 119.6(5) . . ?
C37 C38 H38 120.2 . . ?
C59 C58 C57 122.5(7) . . ?
C59 C58 H58 118.8 . . ?
C57 C58 H58 118.8 . . ?

loop_
_geom_bond_atom_site_label_1
_geom_bond_atom_site_label_2
_geom_bond_distance
_geom_bond_site_symmetry_2
_geom_bond_publ_flag
Pd1 P1 2.3120(9) . ?
Pd1 P2 2.2946(9) . ?
Pd1 C55 2.140(4) . ?
Pd1 C54 2.154(4) . ?
P1 C7 1.838(3) . ?
P1 C39 1.843(4) . ?
P1 C34 1.813(4) . ?
P2 C17 1.851(3) . ?
P2 C1 1.818(4) . ?
P2 C27 1.830(4) . ?
C18 C8 1.510(4) . ?
C18 C17 1.378(4) . ?
C18 C19 1.425(4) . ?
C8 C7 1.387(4) . ?
C8 C9 1.431(5) . ?
C17 C22 1.420(4) . ?
O1 C53 1.231(5) . ?
C7 C11 1.417(5) . ?
C11 H11 0.9300 . ?
C11 C12 1.354(5) . ?
C19 C20 1.423(5) . ?
C19 C26 1.412(5) . ?
C22 H22 0.9300 . ?
C22 C21 1.364(5) . ?
C20 C21 1.392(5) . ?
C20 C23 1.416(5) . ?
C1 C2 1.374(5) . ?
C1 C6 1.388(5) . ?
C9 C16 1.420(5) . ?
C9 C10 1.416(5) . ?
C39 C41 1.371(5) . ?
C39 C40 1.367(5) . ?
C16 H16 0.9300 . ?
C16 C15 1.353(5) . ?
C34 C35 1.386(5) . ?
C34 C33 1.390(5) . ?
C21 H21 0.9300 . ?
C4 H4 0.9300 . ?
C4 C3 1.369(6) . ?
C4 C5 1.370(6) . ?
C51 H51 0.9300 . ?
C51 C52 1.304(6) . ?
C51 C45 1.470(6) . ?
C2 H2 0.9300 . ?
C2 C3 1.380(5) . ?
C27 C28 1.387(6) . ?
C27 C32 1.383(6) . ?
C55 H55 0.9800 . ?
C55 C54 1.427(5) . ?
C55 C56 1.467(6) . ?
C6 H6 0.9300 . ?
C6 C5 1.387(6) . ?
C10 C12 1.410(5) . ?
C10 C13 1.417(5) . ?
C12 H12 0.9300 . ?
C54 H54 0.9800 . ?
C54 C53 1.465(5) . ?
C52 H52 0.9300 . ?
C52 C53 1.484(6) . ?
C15 H15 0.9300 . ?
C15 C14 1.392(6) . ?
C45 C46 1.395(6) . ?
C45 C50 1.389(6) . ?
C41 H41 0.9300 . ?
C41 C42 1.389(6) . ?
C28 H28 0.9300 . ?
C28 C29 1.402(6) . ?
C35 H35 0.9300 . ?
C35 C36 1.402(6) . ?
C25 H25 0.9300 . ?
C25 C26 1.363(5) . ?
C25 C24 1.397(6) . ?
C26 H26 0.9300 . ?
C23 H23 0.9300 . ?
C23 C24 1.348(6) . ?
C3 H3 0.9300 . ?
C14 H14 0.9300 . ?
C14 C13 1.358(6) . ?
C40 H40 0.9300 . ?
C40 C44 1.385(6) . ?
C5 H5 0.9300 . ?
C46 H46 0.9300 . ?
C46 C47 1.364(6) . ?
C13 H13 0.9300 . ?
C24 H24 0.9300 . ?
C36 H36 0.9300 . ?
C36 C37 1.389(8) . ?
C32 H32 0.9300 . ?
C32 C31 1.385(6) . ?
C33 H33 0.9300 . ?
C33 C38 1.387(6) . ?
C61 H61 0.9300 . ?
C61 C56 1.386(7) . ?
C61 C60 1.382(7) . ?
C43 H43 0.9300 . ?
C43 C42 1.353(8) . ?
C43 C44 1.341(7) . ?
C50 H50 0.9300 . ?
C50 C49 1.367(7) . ?
C56 C57 1.398(6) . ?
C37 H37 0.9300 . ?
C37 C38 1.357(8) . ?
C48 H48 0.9300 . ?
C48 C47 1.377(7) . ?
C48 C49 1.375(8) . ?
C29 H29 0.9300 . ?
C29 C30 1.364(8) . ?
C42 H42 0.9300 . ?
C60 H60 0.9300 . ?
C60 C59 1.390(8) . ?
C47 H47 0.9300 . ?
C49 H49 0.9300 . ?
C44 H44 0.9300 . ?
C30 H30 0.9300 . ?
C30 C31 1.355(9) . ?
C59 H59 0.9300 . ?
C59 C58 1.353(10) . ?
C57 H57 0.9300 . ?
C57 C58 1.374(8) . ?
C31 H31 0.9300 . ?
C38 H38 0.9300 . ?
C58 H58 0.9300 . ?

loop_
_geom_torsion_atom_site_label_1
_geom_torsion_atom_site_label_2
_geom_torsion_atom_site_label_3
_geom_torsion_atom_site_label_4
_geom_torsion
_geom_torsion_site_symmetry_1
_geom_torsion_site_symmetry_2
_geom_torsion_site_symmetry_3
_geom_torsion_site_symmetry_4
_geom_torsion_publ_flag
Pd1 P1 C7 C8 -72.2(3) . . . . ?
Pd1 P1 C7 C11 98.6(3) . . . . ?
Pd1 P1 C39 C41 168.9(4) . . . . ?
Pd1 P1 C39 C40 -8.7(4) . . . . ?
Pd1 P1 C34 C35 165.9(3) . . . . ?
Pd1 P1 C34 C33 -14.3(3) . . . . ?
Pd1 P2 C17 C18 -69.1(3) . . . . ?
Pd1 P2 C17 C22 100.8(3) . . . . ?
Pd1 P2 C1 C2 160.8(3) . . . . ?
Pd1 P2 C1 C6 -18.9(3) . . . . ?
Pd1 P2 C27 C28 -39.3(3) . . . . ?
Pd1 P2 C27 C32 134.5(3) . . . . ?
Pd1 C55 C54 C53 -84.7(3) . . . . ?
Pd1 C55 C56 C61 -66.4(5) . . . . ?
Pd1 C55 C56 C57 109.8(4) . . . . ?
Pd1 C54 C53 O1 -78.1(4) . . . . ?
Pd1 C54 C53 C52 99.4(3) . . . . ?
P1 C7 C11 C12 -172.8(3) . . . . ?
P1 C39 C41 C42 -176.3(4) . . . . ?
P1 C39 C40 C44 176.0(4) . . . . ?
P1 C34 C35 C36 179.1(3) . . . . ?
P1 C34 C33 C38 -179.1(4) . . . . ?
P2 C17 C22 C21 -167.9(3) . . . . ?
P2 C1 C2 C3 -179.2(3) . . . . ?
P2 C1 C6 C5 179.4(3) . . . . ?
P2 C27 C28 C29 176.8(4) . . . . ?
P2 C27 C32 C31 -175.9(4) . . . . ?
C18 C8 C7 P1 -5.3(5) . . . . ?
C18 C8 C7 C11 -176.1(3) . . . . ?
C18 C8 C9 C16 -1.9(5) . . . . ?
C18 C8 C9 C10 177.1(3) . . . . ?
C18 C17 C22 C21 2.3(5) . . . . ?
C18 C19 C20 C21 6.5(5) . . . . ?
C18 C19 C20 C23 -175.4(3) . . . . ?
C18 C19 C26 C25 177.5(4) . . . . ?
C8 C18 C17 P2 -12.2(4) . . . . ?
C8 C18 C17 C22 178.0(3) . . . . ?
C8 C18 C19 C20 177.5(3) . . . . ?
C8 C18 C19 C26 -0.5(5) . . . . ?
C8 C7 C11 C12 -1.7(6) . . . . ?
C8 C9 C16 C15 -179.1(4) . . . . ?
C8 C9 C10 C12 -0.3(5) . . . . ?
C8 C9 C10 C13 179.3(4) . . . . ?
C17 P2 C1 C2 36.7(3) . . . . ?
C17 P2 C1 C6 -143.0(3) . . . . ?
C17 P2 C27 C28 81.1(3) . . . . ?
C17 P2 C27 C32 -105.1(4) . . . . ?
C17 C18 C8 C7 76.4(4) . . . . ?
C17 C18 C8 C9 -103.3(4) . . . . ?
C17 C18 C19 C20 -4.9(5) . . . . ?
C17 C18 C19 C26 177.0(3) . . . . ?
C17 C22 C21 C20 -0.6(6) . . . . ?
C7 P1 C39 C41 -69.5(4) . . . . ?
C7 P1 C39 C40 112.9(3) . . . . ?
C7 P1 C34 C35 44.4(3) . . . . ?
C7 P1 C34 C33 -135.7(3) . . . . ?
C7 C8 C9 C16 178.4(3) . . . . ?
C7 C8 C9 C10 -2.6(5) . . . . ?
C7 C11 C12 C10 -1.3(6) . . . . ?
C19 C18 C8 C7 -106.1(4) . . . . ?
C19 C18 C8 C9 74.3(4) . . . . ?
C19 C18 C17 P2 170.4(2) . . . . ?
C19 C18 C17 C22 0.5(5) . . . . ?
C19 C20 C21 C22 -3.8(6) . . . . ?
C19 C20 C23 C24 -2.2(6) . . . . ?
C20 C19 C26 C25 -0.6(6) . . . . ?
C20 C23 C24 C25 -0.7(7) . . . . ?
C1 P2 C17 C18 58.2(3) . . . . ?
C1 P2 C17 C22 -131.9(3) . . . . ?
C1 P2 C27 C28 -166.6(3) . . . . ?
C1 P2 C27 C32 7.1(4) . . . . ?
C1 C2 C3 C4 0.2(7) . . . . ?
C1 C6 C5 C4 -0.6(7) . . . . ?
C9 C8 C7 P1 174.3(2) . . . . ?
C9 C8 C7 C11 3.6(5) . . . . ?
C9 C16 C15 C14 0.0(7) . . . . ?
C9 C10 C12 C11 2.2(6) . . . . ?
C9 C10 C13 C14 -0.5(7) . . . . ?
C39 P1 C7 C8 161.8(3) . . . . ?
C39 P1 C7 C11 -27.4(3) . . . . ?
C39 P1 C34 C35 -66.0(3) . . . . ?
C39 P1 C34 C33 113.9(3) . . . . ?
C39 C41 C42 C43 1.0(9) . . . . ?
C39 C40 C44 C43 -0.1(7) . . . . ?
C16 C9 C10 C12 178.7(4) . . . . ?
C16 C9 C10 C13 -1.7(6) . . . . ?
C16 C15 C14 C13 -2.2(8) . . . . ?
C34 P1 C7 C8 51.7(3) . . . . ?
C34 P1 C7 C11 -137.5(3) . . . . ?
C34 P1 C39 C41 42.6(4) . . . . ?
C34 P1 C39 C40 -135.1(3) . . . . ?
C34 C35 C36 C37 -0.1(7) . . . . ?
C34 C33 C38 C37 0.2(8) . . . . ?
C21 C20 C23 C24 175.8(4) . . . . ?
C51 C52 C53 O1 7.4(7) . . . . ?
C51 C52 C53 C54 -170.1(4) . . . . ?
C51 C45 C46 C47 179.0(4) . . . . ?
C51 C45 C50 C49 -178.1(5) . . . . ?
C2 C1 C6 C5 -0.3(6) . . . . ?
C27 P2 C17 C18 168.8(3) . . . . ?
C27 P2 C17 C22 -21.3(3) . . . . ?
C27 P2 C1 C2 -73.5(3) . . . . ?
C27 P2 C1 C6 106.8(3) . . . . ?
C27 C28 C29 C30 -1.9(8) . . . . ?
C27 C32 C31 C30 0.7(9) . . . . ?
C55 C54 C53 O1 -7.9(6) . . . . ?
C55 C54 C53 C52 169.5(3) . . . . ?
C55 C56 C57 C58 -175.1(5) . . . . ?
C6 C1 C2 C3 0.5(6) . . . . ?
C10 C9 C16 C15 1.9(6) . . . . ?
C12 C10 C13 C14 179.1(4) . . . . ?
C54 C55 C56 C61 15.2(6) . . . . ?
C54 C55 C56 C57 -168.6(4) . . . . ?
C52 C51 C45 C46 -3.9(7) . . . . ?
C52 C51 C45 C50 176.4(4) . . . . ?
C15 C14 C13 C10 2.5(8) . . . . ?
C45 C51 C52 C53 176.3(4) . . . . ?
C45 C46 C47 C48 -0.2(8) . . . . ?
C45 C50 C49 C48 -1.6(8) . . . . ?
C41 C39 C40 C44 -1.9(7) . . . . ?
C28 C27 C32 C31 -2.2(7) . . . . ?
C28 C29 C30 C31 0.4(9) . . . . ?
C35 C34 C33 C38 0.7(6) . . . . ?
C35 C36 C37 C38 1.1(8) . . . . ?
C26 C19 C20 C21 -175.3(3) . . . . ?
C26 C19 C20 C23 2.8(5) . . . . ?
C26 C25 C24 C23 3.0(7) . . . . ?
C23 C20 C21 C22 178.1(4) . . . . ?
C3 C4 C5 C6 1.4(7) . . . . ?
C40 C39 C41 C42 1.4(7) . . . . ?
C5 C4 C3 C2 -1.2(7) . . . . ?
C46 C45 C50 C49 2.2(7) . . . . ?
C13 C10 C12 C11 -177.4(4) . . . . ?
C24 C25 C26 C19 -2.3(6) . . . . ?
C36 C37 C38 C33 -1.1(9) . . . . ?
C32 C27 C28 C29 2.7(6) . . . . ?
C33 C34 C35 C36 -0.8(6) . . . . ?
C61 C56 C57 C58 1.4(8) . . . . ?
C61 C60 C59 C58 -1.6(10) . . . . ?
C50 C45 C46 C47 -1.3(7) . . . . ?
C56 C55 C54 Pd1 -104.4(4) . . . . ?
C56 C55 C54 C53 170.9(4) . . . . ?
C56 C61 C60 C59 1.9(8) . . . . ?
C56 C57 C58 C59 -1.1(10) . . . . ?
C29 C30 C31 C32 0.2(10) . . . . ?
C42 C43 C44 C40 2.5(8) . . . . ?
C60 C61 C56 C55 174.5(4) . . . . ?
C60 C61 C56 C57 -1.8(7) . . . . ?
C60 C59 C58 C57 1.2(12) . . . . ?
C47 C48 C49 C50 0.0(9) . . . . ?
C49 C48 C47 C46 0.9(8) . . . . ?
C44 C43 C42 C41 -3.0(9) . . . . ?

loop_
_smtbx_masks_void_nr
_smtbx_masks_void_average_x
_smtbx_masks_void_average_y
_smtbx_masks_void_average_z
_smtbx_masks_void_volume
_smtbx_masks_void_count_electrons
_smtbx_masks_void_content
1 0.106 0.183 0.477 11.3 0.0 ?
2 0.250 0.098 0.250 247.5 83.8 ?
3 0.394 0.683 0.023 11.3 0.0 ?
4 0.606 0.317 0.977 11.3 0.0 ?
5 0.750 -0.584 0.750 247.5 83.8 ?
6 0.894 0.817 0.523 11.3 0.0 ?
